data_9007962
loop_
_publ_author_name
'Sandstrom, M.'
'Bostrom, D.'

_publ_section_title
;
 Calcium potassium cyclo-triphosphate
;
_journal_name_full 'Acta Crystallographica, Section E'
_journal_page_first i15
_journal_page_last i17
_journal_paper_doi 10.1107/S1600536804000303
_journal_volume 60
_journal_year 2004
_chemical_formula_structural CaKP3O9
_chemical_formula_sum 'Ca K O9 P3'
_space_group_IT_number 188
_symmetry_space_group_name_Hall 'P -6c 2'
_symmetry_space_group_name_H-M 'P -6 c 2'
_cell_angle_alpha 90
_cell_angle_beta 90
_cell_angle_gamma 120
_cell_length_a 6.8090
_cell_length_b 6.8090
_cell_length_c 10.3760
_cell_formula_units_Z 2
_cell_volume 416.608
_database_code_amcsd 0010420
_exptl_crystal_density_diffrn 2.520
_cod_original_formula_sum 'Ca K P3 O9'
_cod_database_code 9007962
_amcsd_formula_title CaKP3O9

loop_
_space_group_symop_operation_xyz
x,y,z
x,x-y,-z
-x+y,-x,1/2-z
-y,-x,1/2+z
-y,x-y,z
-x+y,y,-z
x,y,1/2-z
x,x-y,1/2+z
-x+y,-x,z
-y,-x,-z
-y,x-y,1/2-z
-x+y,y,1/2+z

loop_
_atom_site_aniso_label
_atom_site_aniso_U_11
_atom_site_aniso_U_22
_atom_site_aniso_U_33
_atom_site_aniso_U_12
_atom_site_aniso_U_13
_atom_site_aniso_U_23
Ca 0.01530 0.01530 0.01130 0.00765 0.00000 0.00000
K 0.02200 0.02200 0.02600 0.01100 0.00000 0.00000
P 0.00980 0.01240 0.01400 0.00589 0.00000 0.00000
O1 0.01270 0.01270 0.04100 0.00670 0.00000 0.00000
O2 0.02840 0.02300 0.02080 0.01310 0.01060 0.00340

loop_
_atom_site_label
_atom_site_fract_x
_atom_site_fract_y
_atom_site_fract_z
_atom_site_U_iso_or_equiv
Ca 0.33333 0.66667 0.00000 0.01396
K 0.66667 0.33333 0.00000 0.02330
P 0.73221 0.96188 0.75000 0.01192
O1 0.80540 0.77340 0.75000 0.02200
O2 0.61410 0.94860 0.87205 0.02390

loop_
_cod_related_entry_id
_cod_related_entry_database
_cod_related_entry_code
1 AMCSD 0010420
